data_7020282
loop_
_publ_author_name
'Ishida, Takayuki'
'Watanabe, Ryo'
'Fujiwara, Kei'
'Okazawa, Atsushi'
'Kojima, Norimichi'
'Tanaka, Go'
'Yoshii, Shunsuke'
'Nojiri, Hiroyuki'

_publ_section_title
;
 Exchange coupling in TbCu and DyCu single-molecule magnets and related
 lanthanide and vanadium analogs.
;
_journal_issue 44
_journal_name_full 'Dalton transactions (Cambridge, England : 2003)'
_journal_page_first 13609
_journal_page_last 13619
_journal_paper_doi 10.1039/c2dt31169k
_journal_volume 41
_journal_year 2012
_chemical_formula_moiety 'C24 H30 Cu Ho N5 O14 '
_chemical_formula_sum 'C24 H30 Cu Ho N5 O14'
_chemical_formula_weight 841.00
_space_group_IT_number 14
_symmetry_cell_setting monoclinic
_symmetry_Int_Tables_number 14
_symmetry_space_group_name_Hall '-P 2ybc'
_symmetry_space_group_name_H-M 'P 1 21/c 1'
_cell_angle_alpha 90.0000
_cell_angle_beta 95.530(4)
_cell_angle_gamma 90.0000
_cell_formula_units_Z 4
_cell_length_a 9.634(3)
_cell_length_b 19.842(5)
_cell_length_c 15.698(9)
_cell_measurement_reflns_used 391
_cell_measurement_temperature 100.
_cell_measurement_theta_max 27.5
_cell_measurement_theta_min 3.1
_cell_volume 2987(2)
_computing_cell_refinement CrystalClear
_computing_data_collection CrystalClear
_computing_data_reduction CrystalStructure
_computing_publication_material 'CrystalStructure 3.8'
_computing_structure_refinement CRYSTALS
_computing_structure_solution SIR2004
_diffrn_ambient_temperature 100.
_diffrn_detector_area_resol_mean 14.63
_diffrn_measured_fraction_theta_full 0.998
_diffrn_measured_fraction_theta_max 0.998
_diffrn_measurement_device_type 'Rigaku Saturn'
_diffrn_measurement_method \w
_diffrn_radiation_type 'Mo K\a'
_diffrn_radiation_wavelength 0.71070
_diffrn_reflns_av_R_equivalents 0.063
_diffrn_reflns_limit_h_max 12
_diffrn_reflns_limit_h_min -12
_diffrn_reflns_limit_k_max 25
_diffrn_reflns_limit_k_min -25
_diffrn_reflns_limit_l_max 20
_diffrn_reflns_limit_l_min -20
_diffrn_reflns_number 51234
_diffrn_reflns_theta_full 27.48
_diffrn_reflns_theta_max 27.48
_exptl_absorpt_coefficient_mu 3.422
_exptl_absorpt_correction_T_max 0.504
_exptl_absorpt_correction_T_min 0.362
_exptl_absorpt_correction_type numerical
_exptl_absorpt_process_details
;
Higashi, T. (1999). Program for Absorption Correction.
Rigaku Corporation, Tokyo, Japan.
;
_exptl_crystal_colour green
_exptl_crystal_density_diffrn 1.870
_exptl_crystal_density_method 'not measured'
_exptl_crystal_description block
_exptl_crystal_F_000 1668.00
_exptl_crystal_size_max 0.20
_exptl_crystal_size_mid 0.20
_exptl_crystal_size_min 0.20
_refine_diff_density_max 0.99
_refine_diff_density_min -0.76
_refine_ls_extinction_coef 5(2)
_refine_ls_extinction_method 'Larson (1970) Crystallographic Computing eq. 22'
_refine_ls_goodness_of_fit_ref 0.892
_refine_ls_hydrogen_treatment mixed
_refine_ls_number_parameters 509
_refine_ls_number_reflns 6845
_refine_ls_R_factor_gt 0.0263
_refine_ls_shift/su_max 0.0000
_refine_ls_structure_factor_coef F
_refine_ls_weighting_details 'w = 1/[0.8000\s(Fo^2^)]'
_refine_ls_weighting_scheme calc
_refine_ls_wR_factor_ref 0.0354
_reflns_number_gt 5946
_reflns_number_total 6845
_reflns_threshold_expression F^2^>2.0\s(F^2^)
_cod_data_source_file c2dt31169k.txt
_cod_data_source_block '__HoCu'
_cod_original_formula_sum 'C24 H30 Cu Ho N5 O14 '
_cod_database_code 7020282

loop_
_symmetry_equiv_pos_site_id
_symmetry_equiv_pos_as_xyz
1 +X,+Y,+Z
2 -X,1/2+Y,1/2-Z
3 -X,-Y,-Z
4 +X,1/2-Y,1/2+Z

loop_
_atom_site_label
_atom_site_type_symbol
_atom_site_fract_x
_atom_site_fract_y
_atom_site_fract_z
_atom_site_U_iso_or_equiv
_atom_site_adp_type
_atom_site_occupancy
_atom_site_symmetry_multiplicity
_atom_site_calc_flag
_atom_site_refinement_flags
Ho(1) Ho 0.69684(2) 0.576210(10) 0.745190(10) 0.01214(4) Uani 1.00 1 d .
Cu(1) Cu 0.79064(4) 0.73795(2) 0.81868(2) 0.01240(9) Uani 1.00 1 d .
O(1) O 0.7824(2) 0.64521(11) 0.86081(14) 0.0166(5) Uani 1.00 1 d .
O(2) O 0.6713(2) 0.69361(11) 0.72767(14) 0.0161(5) Uani 1.00 1 d .
O(3) O 0.7379(2) 0.51754(12) 0.88768(14) 0.0179(6) Uani 1.00 1 d .
O(4) O 0.5206(2) 0.61321(11) 0.62719(14) 0.0165(5) Uani 1.00 1 d .
O(5) O 0.4907(2) 0.60185(12) 0.82156(16) 0.0221(6) Uani 1.00 1 d .
O(6) O 0.4969(2) 0.50498(12) 0.75815(16) 0.0208(6) Uani 1.00 1 d .
O(7) O 0.3290(3) 0.52722(15) 0.8382(2) 0.0407(9) Uani 1.00 1 d .
O(8) O 0.6748(3) 0.49606(14) 0.62165(17) 0.0317(7) Uani 1.00 1 d .
O(9) O 0.7810(3) 0.45640(14) 0.73667(16) 0.0291(7) Uani 1.00 1 d .
O(10) O 0.7462(2) 0.39153(13) 0.62470(17) 0.0269(7) Uani 1.00 1 d .
O(11) O 0.9502(3) 0.57182(14) 0.75692(18) 0.0326(8) Uani 1.00 1 d .
O(12) O 0.8525(2) 0.61225(18) 0.64146(18) 0.0408(9) Uani 1.00 1 d .
O(13) O 1.0790(2) 0.61286(13) 0.66120(18) 0.0280(7) Uani 1.00 1 d .
O(14) O 1.0088(2) 0.74430(13) 0.74881(17) 0.0242(6) Uani 1.00 1 d .
N(1) N 0.8844(2) 0.77038(14) 0.92962(17) 0.0148(6) Uani 1.00 1 d .
N(2) N 0.7652(3) 0.82731(14) 0.76256(17) 0.0152(6) Uani 1.00 1 d .
N(3) N 0.4351(3) 0.54453(15) 0.8070(2) 0.0219(8) Uani 1.00 1 d .
N(4) N 0.7342(3) 0.44626(15) 0.66011(19) 0.0186(7) Uani 1.00 1 d .
N(5) N 0.9650(3) 0.59903(15) 0.68557(19) 0.0209(7) Uani 1.00 1 d .
C(1) C 0.8277(3) 0.62138(17) 0.9375(2) 0.0157(8) Uani 1.00 1 d .
C(2) C 0.8077(3) 0.55261(17) 0.9546(2) 0.0150(8) Uani 1.00 1 d .
C(3) C 0.8568(3) 0.52347(18) 1.0316(2) 0.0192(8) Uani 1.00 1 d .
C(4) C 0.9272(4) 0.5639(2) 1.0957(2) 0.0212(9) Uani 1.00 1 d .
C(5) C 0.9437(3) 0.63072(19) 1.0819(2) 0.0208(9) Uani 1.00 1 d .
C(6) C 0.8945(3) 0.66120(17) 1.0033(2) 0.0158(8) Uani 1.00 1 d .
C(7) C 0.9136(3) 0.73287(18) 0.9954(2) 0.0183(8) Uani 1.00 1 d .
C(8) C 0.6912(4) 0.4505(2) 0.9084(2) 0.0253(10) Uani 1.00 1 d .
C(9) C 0.9312(4) 0.84151(18) 0.9416(2) 0.0192(8) Uani 1.00 1 d .
C(10) C 0.8351(3) 0.89317(17) 0.8956(2) 0.0161(8) Uani 1.00 1 d .
C(11) C 0.8392(3) 0.88679(17) 0.7991(2) 0.0171(8) Uani 1.00 1 d .
C(12) C 0.8926(4) 0.96233(19) 0.9214(2) 0.0239(10) Uani 1.00 1 d .
C(13) C 0.6854(4) 0.88596(19) 0.9197(2) 0.0223(9) Uani 1.00 1 d .
C(14) C 0.6067(3) 0.72197(16) 0.65792(19) 0.0112(7) Uani 1.00 1 d .
C(15) C 0.5244(3) 0.67964(17) 0.6006(2) 0.0147(8) Uani 1.00 1 d .
C(16) C 0.4578(3) 0.70373(18) 0.5254(2) 0.0187(8) Uani 1.00 1 d .
C(17) C 0.4716(3) 0.77183(19) 0.5039(2) 0.0213(9) Uani 1.00 1 d .
C(18) C 0.5478(3) 0.81378(18) 0.5587(2) 0.0197(9) Uani 1.00 1 d .
C(19) C 0.6147(3) 0.78992(17) 0.6371(2) 0.0144(7) Uani 1.00 1 d .
C(20) C 0.6914(3) 0.83849(17) 0.6915(2) 0.0170(8) Uani 1.00 1 d .
C(21) C 0.4152(4) 0.57195(19) 0.5806(2) 0.0232(10) Uani 1.00 1 d .
C(22) C 1.1283(3) 0.72969(19) 0.7743(2) 0.0234(9) Uani 1.00 1 d .
C(23) C 1.1608(4) 0.6874(2) 0.8528(2) 0.0340(11) Uani 1.00 1 d .
C(24) C 1.2493(4) 0.7544(2) 0.7296(3) 0.0432(14) Uani 1.00 1 d .
H(1) H 0.850(3) 0.4763(19) 1.045(2) 0.020(9) Uiso 1.00 1 d .
H(2) H 0.964(3) 0.5423(17) 1.146(2) 0.013(9) Uiso 1.00 1 d .
H(3) H 0.989(3) 0.6583(17) 1.121(2) 0.013(9) Uiso 1.00 1 d .
H(4) H 0.960(3) 0.7540(19) 1.047(2) 0.023(10) Uiso 1.00 1 d .
H(5) H 0.631(4) 0.437(2) 0.859(2) 0.030(11) Uiso 1.00 1 d .
H(6) H 0.623(4) 0.454(2) 0.959(3) 0.052(14) Uiso 1.00 1 d .
H(7) H 0.771(4) 0.4224(18) 0.923(2) 0.022(10) Uiso 1.00 1 d .
H(8) H 1.023(3) 0.8458(19) 0.922(2) 0.021(10) Uiso 1.00 1 d .
H(9) H 0.939(4) 0.854(2) 1.002(2) 0.044(13) Uiso 1.00 1 d .
H(10) H 0.939(3) 0.8821(18) 0.787(2) 0.020(10) Uiso 1.00 1 d .
H(11) H 0.793(3) 0.9284(19) 0.769(2) 0.023(11) Uiso 1.00 1 d .
H(12) H 0.991(4) 0.969(2) 0.909(2) 0.030(11) Uiso 1.00 1 d .
H(13) H 0.890(4) 0.973(2) 0.986(2) 0.047(13) Uiso 1.00 1 d .
H(14) H 0.846(4) 0.999(2) 0.892(2) 0.031(11) Uiso 1.00 1 d .
H(15) H 0.650(4) 0.841(2) 0.912(2) 0.035(12) Uiso 1.00 1 d .
H(16) H 0.619(5) 0.916(2) 0.886(3) 0.061(17) Uiso 1.00 1 d .
H(17) H 0.681(4) 0.896(2) 0.981(2) 0.027(10) Uiso 1.00 1 d .
H(18) H 0.401(3) 0.677(2) 0.488(2) 0.028(11) Uiso 1.00 1 d .
H(19) H 0.431(4) 0.790(2) 0.449(2) 0.033(11) Uiso 1.00 1 d .
H(20) H 0.563(3) 0.8577(19) 0.546(2) 0.023(10) Uiso 1.00 1 d .
H(21) H 0.687(3) 0.8843(19) 0.669(2) 0.024(10) Uiso 1.00 1 d .
H(22) H 0.424(4) 0.526(2) 0.610(2) 0.031(11) Uiso 1.00 1 d .
H(23) H 0.319(4) 0.594(2) 0.580(2) 0.034(11) Uiso 1.00 1 d .
H(24) H 0.440(4) 0.565(2) 0.523(2) 0.033(12) Uiso 1.00 1 d .
H(25) H 1.0859 0.6572 0.8587 0.041 Uiso 1.00 1 c R
H(26) H 1.1733 0.7157 0.9018 0.041 Uiso 1.00 1 c R
H(27) H 1.2439 0.6625 0.8478 0.040 Uiso 1.00 1 c R
H(28) H 1.3280 0.7610 0.7701 0.053 Uiso 1.00 1 c R
H(29) H 1.2251 0.7959 0.7018 0.053 Uiso 1.00 1 c R
H(30) H 1.2713 0.7221 0.6883 0.053 Uiso 1.00 1 c R

loop_
_atom_site_aniso_label
_atom_site_aniso_U_11
_atom_site_aniso_U_22
_atom_site_aniso_U_33
_atom_site_aniso_U_12
_atom_site_aniso_U_13
_atom_site_aniso_U_23
Ho(1) 0.01447(9) 0.01029(9) 0.01175(9) -0.00108(5) 0.00177(6) -0.00121(5)
Cu(1) 0.0152(2) 0.0106(2) 0.01119(19) -0.00127(15) 0.00037(15) -0.00123(15)
O(1) 0.0254(13) 0.0133(11) 0.0104(11) -0.0014(9) -0.0019(9) 0.0002(9)
O(2) 0.0195(12) 0.0121(11) 0.0154(11) -0.0032(9) -0.0045(9) -0.0001(9)
O(3) 0.0282(13) 0.0131(11) 0.0125(11) -0.0037(10) 0.0024(9) 0.0013(9)
O(4) 0.0173(12) 0.0137(11) 0.0174(11) -0.0023(9) -0.0035(9) -0.0025(9)
O(5) 0.0243(13) 0.0158(12) 0.0277(14) -0.0039(10) 0.0095(11) -0.0044(10)
O(6) 0.0218(13) 0.0166(12) 0.0252(13) -0.0010(10) 0.0082(10) -0.0050(10)
O(7) 0.0349(17) 0.0333(17) 0.059(2) -0.0125(13) 0.0296(15) -0.0084(15)
O(8) 0.0472(18) 0.0260(15) 0.0210(13) 0.0179(13) -0.0019(12) -0.0041(11)
O(9) 0.0428(17) 0.0255(14) 0.0168(12) 0.0110(12) -0.0076(11) -0.0073(11)
O(10) 0.0286(14) 0.0180(13) 0.0334(15) 0.0027(11) -0.0004(11) -0.0142(11)
O(11) 0.0274(15) 0.0431(18) 0.0275(15) -0.0003(12) 0.0033(12) 0.0156(12)
O(12) 0.0193(14) 0.080(2) 0.0236(15) -0.0013(15) 0.0024(11) 0.0173(15)
O(13) 0.0217(13) 0.0254(14) 0.0398(16) -0.0068(11) 0.0171(12) -0.0120(12)
O(14) 0.0212(13) 0.0239(14) 0.0280(14) 0.0029(11) 0.0048(11) -0.0029(11)
N(1) 0.0167(14) 0.0143(14) 0.0131(13) -0.0018(11) 0.0006(11) -0.0025(10)
N(2) 0.0190(14) 0.0130(13) 0.0141(13) -0.0019(11) 0.0033(11) -0.0017(10)
N(3) 0.0212(16) 0.0200(15) 0.0257(16) -0.0037(12) 0.0088(13) 0.0003(12)
N(4) 0.0168(14) 0.0165(14) 0.0226(15) 0.0003(12) 0.0029(12) -0.0046(12)
N(5) 0.0230(16) 0.0170(15) 0.0239(16) -0.0050(12) 0.0081(13) -0.0091(12)
C(1) 0.0170(16) 0.0177(17) 0.0128(15) 0.0005(13) 0.0040(12) -0.0002(13)
C(2) 0.0169(16) 0.0170(16) 0.0114(15) -0.0001(13) 0.0026(12) -0.0023(12)
C(3) 0.0230(18) 0.0170(17) 0.0181(17) 0.0062(14) 0.0044(14) 0.0051(13)
C(4) 0.0253(19) 0.0271(19) 0.0116(16) 0.0081(15) 0.0043(14) 0.0037(14)
C(5) 0.0258(19) 0.0257(19) 0.0108(16) 0.0028(15) 0.0021(14) -0.0041(14)
C(6) 0.0197(17) 0.0167(16) 0.0109(15) 0.0060(13) 0.0019(12) -0.0004(12)
C(7) 0.0180(17) 0.0204(18) 0.0159(16) -0.0000(14) -0.0014(13) -0.0043(13)
C(8) 0.031(2) 0.0177(19) 0.027(2) -0.0065(16) 0.0018(17) 0.0061(15)
C(9) 0.0249(19) 0.0160(17) 0.0164(17) -0.0056(14) 0.0012(14) -0.0032(13)
C(10) 0.0197(17) 0.0119(16) 0.0170(16) -0.0039(13) 0.0039(13) -0.0032(12)
C(11) 0.0208(18) 0.0138(16) 0.0164(16) -0.0082(13) 0.0000(13) -0.0010(13)
C(12) 0.031(2) 0.0140(17) 0.027(2) -0.0057(15) 0.0088(17) -0.0037(15)
C(13) 0.0196(18) 0.0174(18) 0.031(2) -0.0033(14) 0.0101(16) -0.0057(15)
C(14) 0.0085(14) 0.0147(15) 0.0101(14) -0.0008(12) -0.0009(11) 0.0024(12)
C(15) 0.0162(16) 0.0140(16) 0.0142(15) 0.0018(13) 0.0020(12) 0.0011(12)
C(16) 0.0156(17) 0.0191(17) 0.0204(17) 0.0021(13) -0.0043(13) -0.0044(14)
C(17) 0.0220(18) 0.0210(18) 0.0197(18) 0.0042(14) -0.0044(14) 0.0053(14)
C(18) 0.0204(18) 0.0150(17) 0.0229(18) 0.0030(14) -0.0019(14) 0.0049(14)
C(19) 0.0173(16) 0.0150(16) 0.0109(15) 0.0006(13) 0.0023(12) 0.0006(12)
C(20) 0.0169(17) 0.0120(16) 0.0223(17) -0.0013(13) 0.0036(13) 0.0015(13)
C(21) 0.0204(19) 0.0189(19) 0.028(2) -0.0082(14) -0.0066(16) -0.0047(15)
C(22) 0.0158(17) 0.0211(18) 0.034(2) -0.0033(14) 0.0073(15) -0.0135(16)
C(23) 0.022(2) 0.041(2) 0.038(2) 0.0061(18) -0.0017(17) -0.0067(19)
C(24) 0.031(2) 0.044(2) 0.059(3) -0.003(2) 0.020(2) -0.004(2)

loop_
_atom_type_symbol
_atom_type_description
_atom_type_scat_dispersion_real
_atom_type_scat_dispersion_imag
_atom_type_scat_source
C C 0.003 0.002
;
International Tables for Crystallography
(1992, Vol. C, Tables 4.2.6.8 and 6.1.1.4)
;
H H 0.000 0.000
;
International Tables for Crystallography
(1992, Vol. C, Table 6.1.1.4)
;
Cu Cu 0.320 1.265
;
International Tables for Crystallography
(1992, Vol. C, Tables 4.2.6.8 and 6.1.1.4)
;
Ho Ho -0.218 4.678
;
International Tables for Crystallography
(1992, Vol. C, Tables 4.2.6.8 and 6.1.1.4)
;
N N 0.006 0.003
;
International Tables for Crystallography
(1992, Vol. C, Tables 4.2.6.8 and 6.1.1.4)
;
O O 0.011 0.006
;
International Tables for Crystallography
(1992, Vol. C, Tables 4.2.6.8 and 6.1.1.4)
;

loop_
_geom_angle_atom_site_label_1
_geom_angle_atom_site_label_2
_geom_angle_atom_site_label_3
_geom_angle
_geom_angle_publ_flag
O(1) Ho(1) O(2) 62.64(7) yes
O(1) Ho(1) O(3) 64.62(7) yes
O(1) Ho(1) O(4) 124.19(7) yes
O(1) Ho(1) O(5) 75.19(8) yes
O(1) Ho(1) O(6) 119.84(8) yes
O(1) Ho(1) O(8) 164.44(9) yes
O(1) Ho(1) O(9) 119.90(7) yes
O(1) Ho(1) O(11) 71.87(8) yes
O(1) Ho(1) O(12) 98.79(9) yes
O(2) Ho(1) O(3) 124.50(7) yes
O(2) Ho(1) O(4) 64.36(7) yes
O(2) Ho(1) O(5) 76.89(8) yes
O(2) Ho(1) O(6) 120.90(8) yes
O(2) Ho(1) O(8) 122.55(8) yes
O(2) Ho(1) O(9) 163.21(8) yes
O(2) Ho(1) O(11) 97.87(8) yes
O(2) Ho(1) O(12) 72.21(10) yes
O(3) Ho(1) O(4) 146.22(7) yes
O(3) Ho(1) O(5) 74.28(8) yes
O(3) Ho(1) O(6) 73.32(7) yes
O(3) Ho(1) O(8) 112.89(8) yes
O(3) Ho(1) O(9) 65.62(7) yes
O(3) Ho(1) O(11) 81.12(8) yes
O(3) Ho(1) O(12) 132.69(8) yes
O(4) Ho(1) O(5) 77.20(7) yes
O(4) Ho(1) O(6) 75.14(7) yes
O(4) Ho(1) O(8) 67.12(8) yes
O(4) Ho(1) O(9) 115.90(7) yes
O(4) Ho(1) O(11) 132.22(8) yes
O(4) Ho(1) O(12) 80.55(8) yes
O(5) Ho(1) O(6) 52.69(8) yes
O(5) Ho(1) O(8) 119.68(8) yes
O(5) Ho(1) O(9) 119.87(8) yes
O(5) Ho(1) O(11) 144.98(8) yes
O(5) Ho(1) O(12) 147.50(9) yes
O(6) Ho(1) O(8) 71.59(9) yes
O(6) Ho(1) O(9) 73.47(8) yes
O(6) Ho(1) O(11) 140.92(8) yes
O(6) Ho(1) O(12) 141.21(9) yes
O(8) Ho(1) O(9) 50.40(8) yes
O(8) Ho(1) O(11) 92.62(9) yes
O(8) Ho(1) O(12) 71.26(10) yes
O(9) Ho(1) O(11) 69.18(9) yes
O(9) Ho(1) O(12) 91.13(10) yes
O(11) Ho(1) O(12) 51.70(9) yes
O(1) Cu(1) O(2) 77.51(9) yes
O(1) Cu(1) O(14) 105.20(9) yes
O(1) Cu(1) N(1) 92.18(10) yes
O(1) Cu(1) N(2) 168.96(10) yes
O(2) Cu(1) O(14) 99.46(9) yes
O(2) Cu(1) N(1) 166.09(10) yes
O(2) Cu(1) N(2) 92.23(10) yes
O(14) Cu(1) N(1) 92.20(10) yes
O(14) Cu(1) N(2) 80.27(10) yes
N(1) Cu(1) N(2) 97.23(11) yes
Ho(1) O(1) Cu(1) 107.94(9) yes
Ho(1) O(1) C(1) 123.46(19) yes
Cu(1) O(1) C(1) 128.3(2) yes
Ho(1) O(2) Cu(1) 108.20(9) yes
Ho(1) O(2) C(14) 123.32(18) yes
Cu(1) O(2) C(14) 127.34(19) yes
Ho(1) O(3) C(2) 117.79(19) yes
Ho(1) O(3) C(8) 126.68(19) yes
C(2) O(3) C(8) 115.5(2) yes
Ho(1) O(4) C(15) 117.85(17) yes
Ho(1) O(4) C(21) 127.01(19) yes
C(15) O(4) C(21) 115.1(2) yes
Ho(1) O(5) N(3) 94.20(19) yes
Ho(1) O(6) N(3) 96.43(18) yes
Ho(1) O(8) N(4) 97.23(19) yes
Ho(1) O(9) N(4) 96.55(19) yes
Ho(1) O(11) N(5) 96.6(2) yes
Ho(1) O(12) N(5) 97.2(2) yes
Cu(1) O(14) C(22) 131.4(2) yes
Cu(1) N(1) C(7) 124.3(2) yes
Cu(1) N(1) C(9) 121.6(2) yes
C(7) N(1) C(9) 114.1(2) yes
Cu(1) N(2) C(11) 120.7(2) yes
Cu(1) N(2) C(20) 125.1(2) yes
C(11) N(2) C(20) 114.1(2) yes
O(5) N(3) O(6) 116.4(2) yes
O(5) N(3) O(7) 122.3(3) yes
O(6) N(3) O(7) 121.3(2) yes
O(8) N(4) O(9) 115.8(2) yes
O(8) N(4) O(10) 122.1(2) yes
O(9) N(4) O(10) 122.1(2) yes
O(11) N(5) O(12) 114.4(3) yes
O(11) N(5) O(13) 123.5(2) yes
O(12) N(5) O(13) 122.1(3) yes
O(1) C(1) C(2) 118.6(2) yes
O(1) C(1) C(6) 123.6(2) yes
C(2) C(1) C(6) 117.8(2) yes
O(3) C(2) C(1) 114.2(2) yes
O(3) C(2) C(3) 123.7(3) yes
C(1) C(2) C(3) 122.1(3) yes
C(2) C(3) C(4) 119.2(3) yes
C(3) C(4) C(5) 119.9(3) yes
C(4) C(5) C(6) 121.5(3) yes
C(1) C(6) C(5) 119.5(3) yes
C(1) C(6) C(7) 123.0(2) yes
C(5) C(6) C(7) 117.5(2) yes
N(1) C(7) C(6) 128.5(3) yes
N(1) C(9) C(10) 114.7(2) yes
C(9) C(10) C(11) 110.1(2) yes
C(9) C(10) C(12) 107.1(2) yes
C(9) C(10) C(13) 111.4(2) yes
C(11) C(10) C(12) 107.2(2) yes
C(11) C(10) C(13) 110.6(2) yes
C(12) C(10) C(13) 110.3(3) yes
N(2) C(11) C(10) 113.4(2) yes
O(2) C(14) C(15) 117.4(2) yes
O(2) C(14) C(19) 124.8(2) yes
C(15) C(14) C(19) 117.8(2) yes
O(4) C(15) C(14) 113.7(2) yes
O(4) C(15) C(16) 124.5(2) yes
C(14) C(15) C(16) 121.8(3) yes
C(15) C(16) C(17) 119.6(3) yes
C(16) C(17) C(18) 119.7(3) yes
C(17) C(18) C(19) 121.2(3) yes
C(14) C(19) C(18) 119.9(2) yes
C(14) C(19) C(20) 123.0(2) yes
C(18) C(19) C(20) 117.1(3) yes
N(2) C(20) C(19) 127.5(3) yes
O(14) C(22) C(23) 121.3(3) yes
O(14) C(22) C(24) 121.4(3) yes
C(23) C(22) C(24) 117.2(3) yes
C(2) C(3) H(1) 125(2) no
C(4) C(3) H(1) 116(2) no
C(3) C(4) H(2) 117(2) no
C(5) C(4) H(2) 123(2) no
C(4) C(5) H(3) 123(2) no
C(6) C(5) H(3) 115(2) no
N(1) C(7) H(4) 118(2) no
C(6) C(7) H(4) 114(2) no
O(3) C(8) H(5) 105(2) no
O(3) C(8) H(6) 109(2) no
O(3) C(8) H(7) 109(2) no
H(5) C(8) H(6) 104(3) no
H(5) C(8) H(7) 116(3) no
H(6) C(8) H(7) 113(3) no
N(1) C(9) H(8) 109(2) no
N(1) C(9) H(9) 111(2) no
C(10) C(9) H(8) 109(2) no
C(10) C(9) H(9) 106(2) no
H(8) C(9) H(9) 107(3) no
N(2) C(11) H(10) 107(2) no
N(2) C(11) H(11) 107(2) no
C(10) C(11) H(10) 108(2) no
C(10) C(11) H(11) 110(2) no
H(10) C(11) H(11) 112(3) no
C(10) C(12) H(12) 113(2) no
C(10) C(12) H(13) 113(2) no
C(10) C(12) H(14) 115(2) no
H(12) C(12) H(13) 107(3) no
H(12) C(12) H(14) 103(3) no
H(13) C(12) H(14) 105(3) no
C(10) C(13) H(15) 113(2) no
C(10) C(13) H(16) 113(3) no
C(10) C(13) H(17) 110(2) no
H(15) C(13) H(16) 107(3) no
H(15) C(13) H(17) 106(3) no
H(16) C(13) H(17) 108(3) no
C(15) C(16) H(18) 122(2) no
C(17) C(16) H(18) 118(2) no
C(16) C(17) H(19) 122(2) no
C(18) C(17) H(19) 119(2) no
C(17) C(18) H(20) 123(2) no
C(19) C(18) H(20) 116(2) no
N(2) C(20) H(21) 118(2) no
C(19) C(20) H(21) 114(2) no
O(4) C(21) H(22) 105(2) no
O(4) C(21) H(23) 111(2) no
O(4) C(21) H(24) 109(2) no
H(22) C(21) H(23) 115(3) no
H(22) C(21) H(24) 107(3) no
H(23) C(21) H(24) 111(3) no
C(22) C(23) H(25) 109.4 no
C(22) C(23) H(26) 109.5 no
C(22) C(23) H(27) 109.5 no
H(25) C(23) H(26) 109.5 no
H(25) C(23) H(27) 109.5 no
H(26) C(23) H(27) 109.5 no
C(22) C(24) H(28) 109.7 no
C(22) C(24) H(29) 109.3 no
C(22) C(24) H(30) 109.4 no
H(28) C(24) H(29) 109.5 no
H(28) C(24) H(30) 109.5 no
H(29) C(24) H(30) 109.5 no

loop_
_geom_bond_atom_site_label_1
_geom_bond_atom_site_label_2
_geom_bond_distance
_geom_bond_publ_flag
Ho(1) O(1) 2.358(2) yes
Ho(1) O(2) 2.356(2) yes
Ho(1) O(3) 2.519(2) yes
Ho(1) O(4) 2.500(2) yes
Ho(1) O(5) 2.470(2) yes
Ho(1) O(6) 2.414(2) yes
Ho(1) O(8) 2.501(2) yes
Ho(1) O(9) 2.519(2) yes
Ho(1) O(11) 2.432(2) yes
Ho(1) O(12) 2.425(3) yes
Cu(1) O(1) 1.960(2) yes
Cu(1) O(2) 1.955(2) yes
Cu(1) O(14) 2.466(2) yes
Cu(1) N(1) 1.990(2) yes
Cu(1) N(2) 1.984(2) yes
O(1) C(1) 1.328(3) yes
O(2) C(14) 1.331(3) yes
O(3) C(2) 1.380(3) yes
O(3) C(8) 1.452(4) yes
O(4) C(15) 1.384(4) yes
O(4) C(21) 1.446(4) yes
O(5) N(3) 1.268(3) yes
O(6) N(3) 1.283(4) yes
O(7) N(3) 1.224(4) yes
O(8) N(4) 1.266(3) yes
O(9) N(4) 1.258(3) yes
O(10) N(4) 1.231(3) yes
O(11) N(5) 1.264(4) yes
O(12) N(5) 1.256(3) yes
O(13) N(5) 1.228(4) yes
O(14) C(22) 1.217(4) yes
N(1) C(7) 1.282(4) yes
N(1) C(9) 1.488(4) yes
N(2) C(11) 1.467(4) yes
N(2) C(20) 1.284(4) yes
C(1) C(2) 1.407(4) yes
C(1) C(6) 1.406(4) yes
C(2) C(3) 1.381(4) yes
C(3) C(4) 1.409(4) yes
C(4) C(5) 1.356(5) yes
C(5) C(6) 1.414(4) yes
C(6) C(7) 1.441(4) yes
C(9) C(10) 1.516(4) yes
C(10) C(11) 1.525(4) yes
C(10) C(12) 1.520(5) yes
C(10) C(13) 1.533(5) yes
C(14) C(15) 1.416(4) yes
C(14) C(19) 1.391(4) yes
C(15) C(16) 1.374(4) yes
C(16) C(17) 1.402(5) yes
C(17) C(18) 1.360(5) yes
C(18) C(19) 1.414(4) yes
C(19) C(20) 1.443(4) yes
C(22) C(23) 1.499(5) yes
C(22) C(24) 1.501(6) yes
C(3) H(1) 0.96(3) no
C(4) H(2) 0.94(3) no
C(5) H(3) 0.90(3) no
C(7) H(4) 0.98(3) no
C(8) H(5) 0.96(4) no
C(8) H(6) 1.08(4) no
C(8) H(7) 0.96(3) no
C(9) H(8) 0.96(3) no
C(9) H(9) 0.98(4) no
C(11) H(10) 1.00(3) no
C(11) H(11) 1.03(3) no
C(12) H(12) 1.00(4) no
C(12) H(13) 1.03(4) no
C(12) H(14) 0.96(4) no
C(13) H(15) 0.96(4) no
C(13) H(16) 0.99(4) no
C(13) H(17) 0.99(4) no
C(16) H(18) 0.93(3) no
C(17) H(19) 0.97(3) no
C(18) H(20) 0.91(3) no
C(20) H(21) 0.97(3) no
C(21) H(22) 1.01(4) no
C(21) H(23) 1.03(4) no
C(21) H(24) 0.97(4) no
C(23) H(25) 0.950 no
C(23) H(26) 0.950 no
C(23) H(27) 0.950 no
C(24) H(28) 0.950 no
C(24) H(29) 0.950 no
C(24) H(30) 0.950 no

loop_
_geom_contact_atom_site_label_1
_geom_contact_atom_site_label_2
_geom_contact_distance
_geom_contact_site_symmetry_2
O(3) C(4) 3.595(4) 3_767
O(7) C(3) 3.017(4) 3_667
O(7) C(4) 3.306(5) 3_667
O(7) C(23) 3.585(5) 1_455
O(8) C(21) 3.482(4) 3_666
O(10) C(9) 3.515(4) 2_746
O(10) C(16) 3.477(4) 3_666
O(10) C(21) 3.516(4) 3_666
O(10) C(24) 3.552(5) 2_746
O(12) C(9) 3.422(4) 4_564
O(13) C(12) 3.278(4) 2_746
N(2) C(5) 3.554(4) 4_564
N(5) C(12) 3.536(5) 2_746
C(2) C(3) 3.555(4) 3_767
C(2) C(4) 3.588(5) 3_767
C(3) O(7) 3.017(4) 3_667
C(3) C(2) 3.555(4) 3_767
C(3) C(3) 3.161(5) 3_767
C(3) C(4) 3.483(5) 3_767
C(4) O(3) 3.595(4) 3_767
C(4) O(7) 3.306(5) 3_667
C(4) C(2) 3.588(5) 3_767
C(4) C(3) 3.483(5) 3_767
C(4) C(11) 3.520(5) 4_565
C(4) C(20) 3.440(5) 4_565
C(5) N(2) 3.554(4) 4_565
C(5) C(20) 3.169(5) 4_565
C(6) C(18) 3.566(5) 4_565
C(9) O(10) 3.515(4) 2_756
C(9) O(12) 3.422(4) 4_565
C(11) C(4) 3.520(5) 4_564
C(12) O(13) 3.278(4) 2_756
C(12) N(5) 3.536(5) 2_756
C(12) C(12) 3.410(5) 3_777
C(13) C(16) 3.380(5) 4_565
C(16) O(10) 3.477(4) 3_666
C(16) C(13) 3.380(5) 4_564
C(18) C(6) 3.566(5) 4_564
C(20) C(4) 3.440(5) 4_564
C(20) C(5) 3.169(5) 4_564
C(21) O(8) 3.482(4) 3_666
C(21) O(10) 3.516(4) 3_666
C(23) O(7) 3.585(5) 1_655
C(24) O(10) 3.552(5) 2_756
O(3) H(2) 3.20(3) 3_767
O(4) H(17) 2.90(4) 4_564
O(4) H(30) 3.435 1_455
O(5) H(19) 3.04(4) 4_565
O(5) H(27) 2.731 1_455
O(5) H(28) 3.582 1_455
O(6) H(11) 3.17(3) 2_646
O(6) H(16) 3.00(4) 2_646
O(6) H(21) 3.25(3) 2_646
O(7) H(1) 2.64(3) 3_667
O(7) H(2) 3.17(3) 3_667
O(7) H(6) 3.20(4) 3_667
O(7) H(11) 2.77(3) 2_646
O(7) H(21) 2.84(3) 2_646
O(7) H(25) 3.519 1_455
O(7) H(27) 2.815 1_455
O(8) H(12) 3.34(4) 2_746
O(8) H(13) 3.18(4) 4_564
O(8) H(16) 3.23(5) 2_646
O(8) H(17) 3.08(4) 4_564
O(8) H(24) 2.71(4) 3_666
O(9) H(2) 2.93(3) 3_767
O(9) H(10) 3.13(3) 2_746
O(9) H(12) 3.32(4) 2_746
O(9) H(29) 3.330 2_746
O(10) H(8) 2.58(3) 2_746
O(10) H(10) 3.21(3) 2_746
O(10) H(12) 3.05(4) 2_746
O(10) H(16) 3.54(5) 2_646
O(10) H(18) 2.55(3) 3_666
O(10) H(23) 3.23(4) 3_666
O(10) H(24) 2.92(4) 3_666
O(10) H(28) 3.191 2_746
O(10) H(29) 3.309 2_746
O(11) H(2) 2.81(3) 3_767
O(11) H(12) 3.40(4) 2_746
O(11) H(14) 3.50(4) 2_746
O(12) H(4) 3.26(3) 4_564
O(12) H(9) 2.50(4) 4_564
O(12) H(12) 3.35(4) 2_746
O(12) H(13) 3.02(4) 4_564
O(12) H(17) 2.88(3) 4_564
O(13) H(4) 3.33(3) 4_564
O(13) H(9) 2.80(4) 4_564
O(13) H(12) 3.11(3) 2_746
O(13) H(13) 3.58(4) 4_564
O(13) H(14) 2.53(4) 2_746
O(13) H(23) 2.77(4) 1_655
O(14) H(3) 2.78(3) 4_564
O(14) H(4) 3.16(3) 4_564
N(2) H(3) 3.26(3) 4_564
N(3) H(11) 3.32(3) 2_646
N(3) H(21) 3.42(3) 2_646
N(3) H(27) 3.084 1_455
N(4) H(8) 3.43(3) 2_746
N(4) H(10) 3.42(3) 2_746
N(4) H(12) 2.99(4) 2_746
N(4) H(16) 3.46(5) 2_646
N(4) H(18) 3.53(3) 3_666
N(4) H(24) 3.19(4) 3_666
N(5) H(9) 3.01(4) 4_564
N(5) H(12) 3.03(4) 2_746
N(5) H(13) 3.46(4) 4_564
N(5) H(14) 3.02(4) 2_746
C(1) H(20) 3.23(3) 4_565
C(2) H(1) 3.35(3) 3_767
C(2) H(2) 3.40(3) 3_767
C(2) H(20) 3.38(3) 4_565
C(3) H(1) 3.18(3) 3_767
C(3) H(21) 3.38(3) 4_565
C(4) H(1) 3.32(3) 3_767
C(4) H(7) 2.97(4) 3_767
C(4) H(10) 3.18(3) 4_565
C(4) H(11) 3.12(3) 4_565
C(4) H(21) 2.88(3) 4_565
C(5) H(7) 2.95(4) 3_767
C(5) H(10) 3.23(3) 4_565
C(5) H(11) 3.59(3) 4_565
C(5) H(21) 2.96(3) 4_565
C(5) H(29) 3.468 4_565
C(6) H(20) 3.34(3) 4_565
C(6) H(21) 3.55(3) 4_565
C(8) H(2) 3.52(3) 3_767
C(8) H(20) 3.20(3) 2_646
C(11) H(2) 3.12(3) 4_564
C(11) H(3) 3.39(3) 4_564
C(12) H(12) 3.11(3) 3_777
C(12) H(13) 2.76(4) 3_777
C(12) H(22) 3.30(3) 2_656
C(12) H(23) 3.31(4) 2_656
C(13) H(18) 3.28(3) 4_565
C(13) H(22) 3.00(4) 2_656
C(13) H(24) 3.14(4) 4_565
C(14) H(28) 3.438 1_455
C(14) H(30) 3.311 1_455
C(15) H(15) 3.33(4) 4_564
C(15) H(17) 2.94(4) 4_564
C(15) H(30) 3.033 1_455
C(16) H(15) 2.83(4) 4_564
C(16) H(17) 3.06(4) 4_564
C(16) H(26) 3.579 4_464
C(16) H(30) 3.285 1_455
C(17) H(15) 3.24(4) 4_564
C(17) H(26) 3.163 4_464
C(17) H(27) 3.388 4_464
C(18) H(5) 3.32(4) 2_656
C(18) H(6) 3.23(4) 2_656
C(20) H(3) 3.17(3) 4_564
C(21) H(14) 2.97(4) 2_646
C(21) H(16) 3.16(5) 2_646
C(21) H(17) 3.19(4) 4_564
C(21) H(24) 3.52(4) 3_666
C(22) H(3) 3.46(3) 4_564
C(23) H(19) 2.92(3) 4_665
C(24) H(3) 3.38(3) 4_564
H(1) O(7) 2.64(3) 3_667
H(1) C(2) 3.35(3) 3_767
H(1) C(3) 3.18(3) 3_767
H(1) C(4) 3.32(3) 3_767
H(1) H(1) 3.47(5) 3_767
H(1) H(25) 3.084 3_767
H(1) H(27) 3.396 3_767
H(2) O(3) 3.20(3) 3_767
H(2) O(7) 3.17(3) 3_667
H(2) O(9) 2.93(3) 3_767
H(2) O(11) 2.81(3) 3_767
H(2) C(2) 3.40(3) 3_767
H(2) C(8) 3.52(3) 3_767
H(2) C(11) 3.12(3) 4_565
H(2) H(7) 2.96(5) 3_767
H(2) H(10) 2.70(5) 4_565
H(2) H(11) 2.71(5) 4_565
H(2) H(21) 3.09(5) 4_565
H(3) O(14) 2.78(3) 4_565
H(3) N(2) 3.26(3) 4_565
H(3) C(11) 3.39(3) 4_565
H(3) C(20) 3.17(3) 4_565
H(3) C(22) 3.46(3) 4_565
H(3) C(24) 3.38(3) 4_565
H(3) H(7) 2.95(5) 3_767
H(3) H(10) 2.82(5) 4_565
H(3) H(11) 3.57(5) 4_565
H(3) H(21) 3.19(5) 4_565
H(3) H(29) 2.663 4_565
H(4) O(12) 3.26(3) 4_565
H(4) O(13) 3.33(3) 4_565
H(4) O(14) 3.16(3) 4_565
H(4) H(29) 3.496 4_565
H(4) H(30) 3.587 4_565
H(5) C(18) 3.32(4) 2_646
H(5) H(20) 2.95(5) 2_646
H(5) H(21) 3.23(5) 2_646
H(5) H(29) 3.310 2_746
H(6) O(7) 3.20(4) 3_667
H(6) C(18) 3.23(4) 2_646
H(6) H(6) 3.35(6) 3_667
H(6) H(20) 2.62(6) 2_646
H(7) C(4) 2.97(4) 3_767
H(7) C(5) 2.95(4) 3_767
H(7) H(2) 2.96(5) 3_767
H(7) H(3) 2.95(5) 3_767
H(7) H(20) 3.54(5) 2_646
H(7) H(29) 3.186 2_746
H(8) O(10) 2.58(3) 2_756
H(8) N(4) 3.43(3) 2_756
H(9) O(12) 2.50(4) 4_565
H(9) O(13) 2.80(4) 4_565
H(9) N(5) 3.01(4) 4_565
H(10) O(9) 3.13(3) 2_756
H(10) O(10) 3.21(3) 2_756
H(10) N(4) 3.42(3) 2_756
H(10) C(4) 3.18(3) 4_564
H(10) C(5) 3.23(3) 4_564
H(10) H(2) 2.70(5) 4_564
H(10) H(3) 2.82(5) 4_564
H(11) O(6) 3.17(3) 2_656
H(11) O(7) 2.77(3) 2_656
H(11) N(3) 3.32(3) 2_656
H(11) C(4) 3.12(3) 4_564
H(11) C(5) 3.59(3) 4_564
H(11) H(2) 2.71(5) 4_564
H(11) H(3) 3.57(5) 4_564
H(11) H(22) 3.54(5) 2_656
H(12) O(8) 3.34(4) 2_756
H(12) O(9) 3.32(4) 2_756
H(12) O(10) 3.05(4) 2_756
H(12) O(11) 3.40(4) 2_756
H(12) O(12) 3.35(4) 2_756
H(12) O(13) 3.11(4) 2_756
H(12) N(4) 2.99(4) 2_756
H(12) N(5) 3.03(4) 2_756
H(12) C(12) 3.11(3) 3_777
H(12) H(12) 3.12(5) 3_777
H(12) H(13) 2.25(5) 3_777
H(12) H(14) 3.43(5) 3_777
H(13) O(8) 3.18(4) 4_565
H(13) O(12) 3.02(4) 4_565
H(13) O(13) 3.58(4) 4_565
H(13) N(5) 3.46(4) 4_565
H(13) C(12) 2.76(4) 3_777
H(13) H(12) 2.25(5) 3_777
H(13) H(13) 2.39(6) 3_777
H(13) H(14) 3.09(5) 3_777
H(13) H(22) 3.41(5) 2_656
H(13) H(23) 3.24(6) 2_656
H(14) O(11) 3.50(4) 2_756
H(14) O(13) 2.53(4) 2_756
H(14) N(5) 3.02(4) 2_756
H(14) C(21) 2.97(4) 2_656
H(14) H(12) 3.43(5) 3_777
H(14) H(13) 3.09(5) 3_777
H(14) H(22) 2.65(5) 2_656
H(14) H(23) 2.52(6) 2_656
H(14) H(24) 3.44(6) 2_656
H(15) C(15) 3.33(4) 4_565
H(15) C(16) 2.83(4) 4_565
H(15) C(17) 3.24(4) 4_565
H(15) H(18) 2.80(5) 4_565
H(15) H(19) 3.43(5) 4_565
H(15) H(24) 3.36(6) 4_565
H(16) O(6) 3.00(4) 2_656
H(16) O(8) 3.23(5) 2_656
H(16) O(10) 3.54(5) 2_656
H(16) N(4) 3.46(5) 2_656
H(16) C(21) 3.16(5) 2_656
H(16) H(18) 3.31(6) 4_565
H(16) H(22) 2.23(6) 2_656
H(16) H(24) 3.36(6) 2_656
H(16) H(24) 2.90(7) 4_565
H(17) O(4) 2.90(4) 4_565
H(17) O(8) 3.08(4) 4_565
H(17) O(12) 2.88(3) 4_565
H(17) C(15) 2.94(4) 4_565
H(17) C(16) 3.06(4) 4_565
H(17) C(21) 3.19(4) 4_565
H(17) H(18) 3.07(5) 4_565
H(17) H(22) 3.07(5) 2_656
H(17) H(24) 3.55(5) 2_656
H(17) H(24) 2.59(5) 4_565
H(18) O(10) 2.55(3) 3_666
H(18) N(4) 3.53(3) 3_666
H(18) C(13) 3.28(4) 4_564
H(18) H(15) 2.80(5) 4_564
H(18) H(16) 3.31(6) 4_564
H(18) H(17) 3.07(5) 4_564
H(18) H(26) 3.265 4_464
H(19) O(5) 3.04(4) 4_564
H(19) C(23) 2.92(3) 4_464
H(19) H(15) 3.43(5) 4_564
H(19) H(26) 2.525 4_464
H(19) H(27) 2.478 4_464
H(19) H(28) 3.064 4_464
H(20) C(1) 3.23(3) 4_564
H(20) C(2) 3.38(3) 4_564
H(20) C(6) 3.34(3) 4_564
H(20) C(8) 3.20(3) 2_656
H(20) H(5) 2.95(5) 2_656
H(20) H(6) 2.62(6) 2_656
H(20) H(7) 3.54(5) 2_656
H(21) O(6) 3.25(3) 2_656
H(21) O(7) 2.84(3) 2_656
H(21) N(3) 3.42(3) 2_656
H(21) C(3) 3.38(3) 4_564
H(21) C(4) 2.88(3) 4_564
H(21) C(5) 2.96(3) 4_564
H(21) C(6) 3.55(3) 4_564
H(21) H(2) 3.09(5) 4_564
H(21) H(3) 3.19(5) 4_564
H(21) H(5) 3.23(5) 2_656
H(22) C(12) 3.30(4) 2_646
H(22) C(13) 3.00(4) 2_646
H(22) H(11) 3.54(5) 2_646
H(22) H(13) 3.41(5) 2_646
H(22) H(14) 2.65(5) 2_646
H(22) H(16) 2.23(6) 2_646
H(22) H(17) 3.07(5) 2_646
H(22) H(24) 3.14(6) 3_666
H(23) O(10) 3.23(4) 3_666
H(23) O(13) 2.77(4) 1_455
H(23) C(12) 3.31(4) 2_646
H(23) H(13) 3.24(6) 2_646
H(23) H(14) 2.52(6) 2_646
H(23) H(30) 3.117 1_455
H(24) O(8) 2.71(4) 3_666
H(24) O(10) 2.92(4) 3_666
H(24) N(4) 3.19(4) 3_666
H(24) C(13) 3.14(4) 4_564
H(24) C(21) 3.52(4) 3_666
H(24) H(14) 3.44(6) 2_646
H(24) H(15) 3.36(6) 4_564
H(24) H(16) 3.36(6) 2_646
H(24) H(16) 2.90(7) 4_564
H(24) H(17) 3.55(5) 2_646
H(24) H(17) 2.59(5) 4_564
H(24) H(22) 3.14(6) 3_666
H(24) H(24) 2.95(5) 3_666
H(25) O(7) 3.519 1_655
H(25) H(1) 3.084 3_767
H(26) C(16) 3.579 4_665
H(26) C(17) 3.163 4_665
H(26) H(18) 3.265 4_665
H(26) H(19) 2.525 4_665
H(27) O(5) 2.731 1_655
H(27) O(7) 2.815 1_655
H(27) N(3) 3.084 1_655
H(27) C(17) 3.388 4_665
H(27) H(1) 3.396 3_767
H(27) H(19) 2.478 4_665
H(28) O(5) 3.582 1_655
H(28) O(10) 3.191 2_756
H(28) C(14) 3.438 1_655
H(28) H(19) 3.064 4_665
H(29) O(9) 3.330 2_756
H(29) O(10) 3.309 2_756
H(29) C(5) 3.468 4_564
H(29) H(3) 2.663 4_564
H(29) H(4) 3.496 4_564
H(29) H(5) 3.310 2_756
H(29) H(7) 3.186 2_756
H(30) O(4) 3.435 1_655
H(30) C(14) 3.311 1_655
H(30) C(15) 3.033 1_655
H(30) C(16) 3.285 1_655
H(30) H(4) 3.587 4_564
H(30) H(23) 3.117 1_655
Ho(1) Cu(1) 3.499(2) .

loop_
_geom_torsion_atom_site_label_1
_geom_torsion_atom_site_label_2
_geom_torsion_atom_site_label_3
_geom_torsion_atom_site_label_4
_geom_torsion
O(1) Ho(1) O(2) Cu(1) 14.24(9)
O(1) Ho(1) O(2) C(14) -177.1(2)
O(2) Ho(1) O(1) Cu(1) -14.18(9)
O(2) Ho(1) O(1) C(1) 171.5(2)
O(1) Ho(1) O(3) C(2) -9.8(2)
O(1) Ho(1) O(3) C(8) 167.9(2)
O(3) Ho(1) O(1) Cu(1) -176.21(13)
O(3) Ho(1) O(1) C(1) 9.5(2)
O(1) Ho(1) O(4) C(15) 34.8(2)
O(1) Ho(1) O(4) C(21) -147.3(2)
O(4) Ho(1) O(1) Cu(1) -34.03(14)
O(4) Ho(1) O(1) C(1) 151.7(2)
O(1) Ho(1) O(5) N(3) -144.80(19)
O(5) Ho(1) O(1) Cu(1) -96.86(11)
O(5) Ho(1) O(1) C(1) 88.8(2)
O(1) Ho(1) O(6) N(3) 32.9(2)
O(6) Ho(1) O(1) Cu(1) -125.89(10)
O(6) Ho(1) O(1) C(1) 59.8(2)
O(1) Ho(1) O(8) N(4) 57.4(4)
O(8) Ho(1) O(1) Cu(1) 99.4(3)
O(8) Ho(1) O(1) C(1) -74.9(4)
O(1) Ho(1) O(9) N(4) -166.53(18)
O(9) Ho(1) O(1) Cu(1) 146.89(10)
O(9) Ho(1) O(1) C(1) -27.4(2)
O(1) Ho(1) O(11) N(5) -115.7(2)
O(11) Ho(1) O(1) Cu(1) 95.19(12)
O(11) Ho(1) O(1) C(1) -79.1(2)
O(1) Ho(1) O(12) N(5) 56.5(2)
O(12) Ho(1) O(1) Cu(1) 50.47(12)
O(12) Ho(1) O(1) C(1) -123.8(2)
O(2) Ho(1) O(3) C(2) -29.2(2)
O(2) Ho(1) O(3) C(8) 148.4(2)
O(3) Ho(1) O(2) Cu(1) 34.01(14)
O(3) Ho(1) O(2) C(14) -157.4(2)
O(2) Ho(1) O(4) C(15) 15.2(2)
O(2) Ho(1) O(4) C(21) -166.8(2)
O(4) Ho(1) O(2) Cu(1) 176.09(13)
O(4) Ho(1) O(2) C(14) -15.3(2)
O(2) Ho(1) O(5) N(3) 150.44(19)
O(5) Ho(1) O(2) Cu(1) 94.17(11)
O(5) Ho(1) O(2) C(14) -97.2(2)
O(2) Ho(1) O(6) N(3) -41.2(2)
O(6) Ho(1) O(2) Cu(1) 124.32(10)
O(6) Ho(1) O(2) C(14) -67.1(2)
O(2) Ho(1) O(8) N(4) 162.48(18)
O(8) Ho(1) O(2) Cu(1) -148.81(10)
O(8) Ho(1) O(2) C(14) 19.8(2)
O(2) Ho(1) O(9) N(4) -72.5(3)
O(9) Ho(1) O(2) Cu(1) -88.9(2)
O(9) Ho(1) O(2) C(14) 79.7(3)
O(2) Ho(1) O(11) N(5) -57.9(2)
O(11) Ho(1) O(2) Cu(1) -50.59(11)
O(11) Ho(1) O(2) C(14) 118.0(2)
O(2) Ho(1) O(12) N(5) 114.0(2)
O(12) Ho(1) O(2) Cu(1) -96.05(11)
O(12) Ho(1) O(2) C(14) 72.6(2)
O(3) Ho(1) O(4) C(15) 129.6(2)
O(3) Ho(1) O(4) C(21) -52.5(3)
O(4) Ho(1) O(3) C(2) -124.0(2)
O(4) Ho(1) O(3) C(8) 53.7(3)
O(3) Ho(1) O(5) N(3) -77.51(18)
O(5) Ho(1) O(3) C(2) -90.6(2)
O(5) Ho(1) O(3) C(8) 87.1(2)
O(3) Ho(1) O(6) N(3) 79.46(18)
O(6) Ho(1) O(3) C(2) -145.6(2)
O(6) Ho(1) O(3) C(8) 32.0(2)
O(3) Ho(1) O(8) N(4) -20.0(2)
O(8) Ho(1) O(3) C(2) 153.3(2)
O(8) Ho(1) O(3) C(8) -29.0(2)
O(3) Ho(1) O(9) N(4) 156.9(2)
O(9) Ho(1) O(3) C(2) 135.3(2)
O(9) Ho(1) O(3) C(8) -47.0(2)
O(3) Ho(1) O(11) N(5) 178.2(2)
O(11) Ho(1) O(3) C(2) 64.2(2)
O(11) Ho(1) O(3) C(8) -118.1(2)
O(3) Ho(1) O(12) N(5) -6.9(2)
O(12) Ho(1) O(3) C(2) 68.2(2)
O(12) Ho(1) O(3) C(8) -114.1(2)
O(4) Ho(1) O(5) N(3) 84.19(18)
O(5) Ho(1) O(4) C(15) 96.7(2)
O(5) Ho(1) O(4) C(21) -85.4(2)
O(4) Ho(1) O(6) N(3) -88.30(18)
O(6) Ho(1) O(4) C(15) 151.0(2)
O(6) Ho(1) O(4) C(21) -31.0(2)
O(4) Ho(1) O(8) N(4) -163.3(2)
O(8) Ho(1) O(4) C(15) -133.0(2)
O(8) Ho(1) O(4) C(21) 44.9(2)
O(4) Ho(1) O(9) N(4) 14.3(2)
O(9) Ho(1) O(4) C(15) -146.1(2)
O(9) Ho(1) O(4) C(21) 31.8(2)
O(4) Ho(1) O(11) N(5) 4.4(2)
O(11) Ho(1) O(4) C(15) -61.4(2)
O(11) Ho(1) O(4) C(21) 116.5(2)
O(4) Ho(1) O(12) N(5) 179.93(16)
O(12) Ho(1) O(4) C(15) -59.5(2)
O(12) Ho(1) O(4) C(21) 118.5(2)
O(5) Ho(1) O(6) N(3) -3.23(16)
O(6) Ho(1) O(5) N(3) 3.25(16)
O(5) Ho(1) O(8) N(4) -104.4(2)
O(8) Ho(1) O(5) N(3) 30.2(2)
O(5) Ho(1) O(9) N(4) 104.0(2)
O(9) Ho(1) O(5) N(3) -28.5(2)
O(5) Ho(1) O(11) N(5) -136.30(19)
O(11) Ho(1) O(5) N(3) -124.6(2)
O(5) Ho(1) O(12) N(5) 132.7(2)
O(12) Ho(1) O(5) N(3) 132.1(2)
O(6) Ho(1) O(8) N(4) -82.1(2)
O(8) Ho(1) O(6) N(3) -158.68(19)
O(6) Ho(1) O(9) N(4) 78.1(2)
O(9) Ho(1) O(6) N(3) 148.32(19)
O(6) Ho(1) O(11) N(5) 129.00(19)
O(11) Ho(1) O(6) N(3) 130.80(19)
O(6) Ho(1) O(12) N(5) -128.5(2)
O(12) Ho(1) O(6) N(3) -141.34(19)
O(8) Ho(1) O(9) N(4) -1.39(18)
O(9) Ho(1) O(8) N(4) 1.39(18)
O(8) Ho(1) O(11) N(5) 65.4(2)
O(11) Ho(1) O(8) N(4) 61.4(2)
O(8) Ho(1) O(12) N(5) -111.2(2)
O(12) Ho(1) O(8) N(4) 109.3(2)
O(9) Ho(1) O(11) N(5) 111.0(2)
O(11) Ho(1) O(9) N(4) -113.6(2)
O(9) Ho(1) O(12) N(5) -64.0(2)
O(12) Ho(1) O(9) N(4) -65.7(2)
O(11) Ho(1) O(12) N(5) -1.93(19)
O(12) Ho(1) O(11) N(5) 1.92(19)
O(1) Cu(1) O(2) Ho(1) -15.62(10)
O(1) Cu(1) O(2) C(14) 176.4(2)
O(2) Cu(1) O(1) Ho(1) 15.58(10)
O(2) Cu(1) O(1) C(1) -170.5(2)
O(1) Cu(1) O(14) C(22) -52.5(3)
O(14) Cu(1) O(1) Ho(1) -80.98(10)
O(14) Cu(1) O(1) C(1) 93.0(2)
O(1) Cu(1) N(1) C(7) -1.3(3)
O(1) Cu(1) N(1) C(9) 176.6(2)
N(1) Cu(1) O(1) Ho(1) -173.85(11)
N(1) Cu(1) O(1) C(1) 0.1(2)
O(1) Cu(1) N(2) C(11) 161.8(4)
O(1) Cu(1) N(2) C(20) -21.7(7)
N(2) Cu(1) O(1) Ho(1) 37.6(6)
N(2) Cu(1) O(1) C(1) -148.4(5)
O(2) Cu(1) O(14) C(22) -132.1(3)
O(14) Cu(1) O(2) Ho(1) 88.00(10)
O(14) Cu(1) O(2) C(14) -80.0(2)
O(2) Cu(1) N(1) C(7) 40.5(6)
O(2) Cu(1) N(1) C(9) -141.6(4)
N(1) Cu(1) O(2) Ho(1) -58.6(4)
N(1) Cu(1) O(2) C(14) 133.4(4)
O(2) Cu(1) N(2) C(11) -176.7(2)
O(2) Cu(1) N(2) C(20) -0.2(3)
N(2) Cu(1) O(2) Ho(1) 168.50(11)
N(2) Cu(1) O(2) C(14) 0.5(2)
O(14) Cu(1) N(1) C(7) -106.6(2)
O(14) Cu(1) N(1) C(9) 71.3(2)
N(1) Cu(1) O(14) C(22) 40.3(3)
O(14) Cu(1) N(2) C(11) -77.5(2)
O(14) Cu(1) N(2) C(20) 99.0(3)
N(2) Cu(1) O(14) C(22) 137.3(3)
N(1) Cu(1) N(2) C(11) 13.5(2)
N(1) Cu(1) N(2) C(20) -170.0(2)
N(2) Cu(1) N(1) C(7) 172.9(2)
N(2) Cu(1) N(1) C(9) -9.2(2)
Ho(1) O(1) C(1) C(2) -8.4(4)
Ho(1) O(1) C(1) C(6) 171.9(2)
Cu(1) O(1) C(1) C(2) 178.5(2)
Cu(1) O(1) C(1) C(6) -1.2(4)
Ho(1) O(2) C(14) C(15) 14.0(3)
Ho(1) O(2) C(14) C(19) -165.6(2)
Cu(1) O(2) C(14) C(15) -179.7(2)
Cu(1) O(2) C(14) C(19) 0.8(4)
Ho(1) O(3) C(2) C(1) 9.7(3)
Ho(1) O(3) C(2) C(3) -169.2(2)
C(8) O(3) C(2) C(1) -168.2(3)
C(8) O(3) C(2) C(3) 12.8(4)
Ho(1) O(4) C(15) C(14) -14.6(3)
Ho(1) O(4) C(15) C(16) 164.5(2)
C(21) O(4) C(15) C(14) 167.2(2)
C(21) O(4) C(15) C(16) -13.7(4)
Ho(1) O(5) N(3) O(6) -5.4(2)
Ho(1) O(5) N(3) O(7) 174.1(2)
Ho(1) O(6) N(3) O(5) 5.6(2)
Ho(1) O(6) N(3) O(7) -173.9(2)
Ho(1) O(8) N(4) O(9) -2.4(3)
Ho(1) O(8) N(4) O(10) 178.1(2)
Ho(1) O(9) N(4) O(8) 2.4(3)
Ho(1) O(9) N(4) O(10) -178.1(2)
Ho(1) O(11) N(5) O(12) -3.2(3)
Ho(1) O(11) N(5) O(13) 175.5(2)
Ho(1) O(12) N(5) O(11) 3.2(3)
Ho(1) O(12) N(5) O(13) -175.5(2)
Cu(1) O(14) C(22) C(23) 15.1(5)
Cu(1) O(14) C(22) C(24) -163.7(2)
Cu(1) N(1) C(7) C(6) 3.8(5)
Cu(1) N(1) C(9) C(10) 36.6(4)
C(7) N(1) C(9) C(10) -145.3(3)
C(9) N(1) C(7) C(6) -174.2(3)
Cu(1) N(2) C(11) C(10) -45.2(3)
Cu(1) N(2) C(20) C(19) -1.3(5)
C(11) N(2) C(20) C(19) 175.4(3)
C(20) N(2) C(11) C(10) 138.0(3)
O(1) C(1) C(2) O(3) -1.6(4)
O(1) C(1) C(2) C(3) 177.4(3)
O(1) C(1) C(6) C(5) -177.7(3)
O(1) C(1) C(6) C(7) 3.5(5)
C(2) C(1) C(6) C(5) 2.5(5)
C(2) C(1) C(6) C(7) -176.3(3)
C(6) C(1) C(2) O(3) 178.2(2)
C(6) C(1) C(2) C(3) -2.8(5)
O(3) C(2) C(3) C(4) 179.8(3)
C(1) C(2) C(3) C(4) 1.0(5)
C(2) C(3) C(4) C(5) 1.2(5)
C(3) C(4) C(5) C(6) -1.5(5)
C(4) C(5) C(6) C(1) -0.4(5)
C(4) C(5) C(6) C(7) 178.5(3)
C(1) C(6) C(7) N(1) -5.1(6)
C(5) C(6) C(7) N(1) 176.1(3)
N(1) C(9) C(10) C(11) -68.6(3)
N(1) C(9) C(10) C(12) 175.2(3)
N(1) C(9) C(10) C(13) 54.6(3)
C(9) C(10) C(11) N(2) 73.6(3)
C(12) C(10) C(11) N(2) -170.2(2)
C(13) C(10) C(11) N(2) -50.0(3)
O(2) C(14) C(15) O(4) 1.5(4)
O(2) C(14) C(15) C(16) -177.6(3)
O(2) C(14) C(19) C(18) 176.4(3)
O(2) C(14) C(19) C(20) -2.4(5)
C(15) C(14) C(19) C(18) -3.1(4)
C(15) C(14) C(19) C(20) 178.0(3)
C(19) C(14) C(15) O(4) -179.0(2)
C(19) C(14) C(15) C(16) 2.0(5)
O(4) C(15) C(16) C(17) -178.5(3)
C(14) C(15) C(16) C(17) 0.4(5)
C(15) C(16) C(17) C(18) -1.7(5)
C(16) C(17) C(18) C(19) 0.5(5)
C(17) C(18) C(19) C(14) 2.0(5)
C(17) C(18) C(19) C(20) -179.1(3)
C(14) C(19) C(20) N(2) 2.8(5)
C(18) C(19) C(20) N(2) -176.1(3)
